data_4311249
loop_
_publ_author_name
'Kang Min Ok'
'P. Shiv Halasyamani'

_publ_contact_author_address
;
Department of Chemistry
University of Houston
4800 Calhoun
TX 77204-5003 USA
;
_publ_contact_author_email psh@uh.edu
_publ_contact_author_fax 1(713)7432787
_publ_contact_author_name 'Halasyamani, P. Shiv'
_publ_contact_author_phone 1(713)7433278
_publ_section_title
;
 Asymmetric Cationic Coordination Environments in New Oxide Materials:
 Synthesis and Characterization of Pb4Te6M10O41 (M = Nb5+ or Ta5+)
;
_journal_name_full 'Inorganic Chemistry'
_journal_page_first 4248
_journal_page_last 4253
_journal_paper_doi 10.1021/ic049534h
_journal_volume 43
_journal_year 2004
_chemical_formula_sum 'Nb10 O41 Pb4 Te6'
_chemical_formula_weight 3179.46
_chemical_name_systematic
;
 Lead Niobium Tellurium Oxide
;
_space_group_IT_number 12
_symmetry_cell_setting monoclinic
_symmetry_space_group_name_Hall '-C 2y'
_symmetry_space_group_name_H-M 'C 1 2/m 1'
_atom_sites_solution_primary direct
_atom_sites_solution_secondary difmap
_cell_angle_alpha 90
_cell_angle_beta 99.630(4)
_cell_angle_gamma 90
_cell_formula_units_Z 4
_cell_length_a 23.412(3)
_cell_length_b 20.114(3)
_cell_length_c 7.5008(10)
_cell_measurement_reflns_used 5755
_cell_measurement_temperature 293.0(2)
_cell_measurement_theta_max 27.760
_cell_measurement_theta_min 2.687
_cell_volume 3482.4(8)
_computing_structure_refinement 'SHELXL-97 (Sheldrick, 1997)'
_diffrn_ambient_temperature 293.0(2)
_diffrn_measured_fraction_theta_full 0.933
_diffrn_measured_fraction_theta_max 0.933
_diffrn_radiation_monochromator graphite
_diffrn_radiation_type MoK\a
_diffrn_radiation_wavelength 0.71073
_diffrn_reflns_av_R_equivalents 0.041
_diffrn_reflns_av_unetI/netI 0.0334
_diffrn_reflns_limit_h_max 28
_diffrn_reflns_limit_h_min -29
_diffrn_reflns_limit_k_max 24
_diffrn_reflns_limit_k_min -25
_diffrn_reflns_limit_l_max 9
_diffrn_reflns_limit_l_min -9
_diffrn_reflns_number 10860
_diffrn_reflns_theta_full 28.02
_diffrn_reflns_theta_max 28.02
_diffrn_reflns_theta_min 1.34
_exptl_absorpt_coefficient_mu 27.475
_exptl_absorpt_correction_T_max 0.414
_exptl_absorpt_correction_T_min 0.223
_exptl_absorpt_correction_type psi-scan
_exptl_crystal_colour 'Light Yellow'
_exptl_crystal_density_diffrn 6.064
_exptl_crystal_density_method 'not measured'
_exptl_crystal_description Block
_exptl_crystal_F_000 5512
_exptl_crystal_size_max 0.14
_exptl_crystal_size_mid 0.10
_exptl_crystal_size_min 0.08
_refine_diff_density_max 2.143
_refine_diff_density_min -2.159
_refine_diff_density_rms 0.303
_refine_ls_extinction_coef 0.000484(16)
_refine_ls_extinction_expression Fc^*^=kFc[1+0.001xFc^2^\l^3^/sin(2\q)]^-1/4^
_refine_ls_extinction_method SHELXL
_refine_ls_goodness_of_fit_ref 1.126
_refine_ls_matrix_type full
_refine_ls_number_parameters 305
_refine_ls_number_reflns 4045
_refine_ls_number_restraints 0
_refine_ls_restrained_S_all 1.126
_refine_ls_R_factor_all 0.0423
_refine_ls_R_factor_gt 0.0338
_refine_ls_shift/su_max 0.004
_refine_ls_shift/su_mean 0
_refine_ls_structure_factor_coef Fsqd
_refine_ls_weighting_details 'calc w=1/[\s^2^(Fo^2^)+(0.0406P)^2^+87.5275P] where P=(Fo^2^+2Fc^2^)/3'
_refine_ls_weighting_scheme calc
_refine_ls_wR_factor_gt 0.0903
_refine_ls_wR_factor_ref 0.0932
_reflns_number_gt 3473
_reflns_number_total 4045
_reflns_threshold_expression >2\(I)
_cod_data_source_file ic049534hsi20040412_094927.cif
_cod_data_source_block ok156
_cod_depositor_comments
;
The following automatic conversions were performed:
'_symmetry_cell_setting' value 'Monoclinic' changed to 'monoclinic'
according to '/home/saulius/struct/CIF-dictionaries/cif_core.dic'
dictionary named 'cif_core.dic' version 2.4.1 from
2010-06-29.

'_exptl_absorpt_correction_type' value 'Psi-scan' changed to
'psi-scan' according to
'/home/saulius/struct/CIF-dictionaries/cif_core.dic' dictionary named
'cif_core.dic' version 2.4.1 from 2010-06-29.

Automatic conversion script
Id: cif_fix_enum 1527 2010-12-29 10:47:43Z saulius 
;
_cod_original_sg_symbol_H-M 'C 2/m'
_cod_database_code 4311249

loop_
_symmetry_equiv_pos_as_xyz
'x, y, z'
'-x, y, -z'
'x+1/2, y+1/2, z'
'-x+1/2, y+1/2, -z'
'-x, -y, -z'
'x, -y, z'
'-x+1/2, -y+1/2, -z'
'x+1/2, -y+1/2, z'

loop_
_atom_site_label
_atom_site_type_symbol
_atom_site_fract_x
_atom_site_fract_y
_atom_site_fract_z
_atom_site_U_iso_or_equiv
_atom_site_adp_type
_atom_site_occupancy
_atom_site_symmetry_multiplicity
_atom_site_calc_flag
_atom_site_refinement_flags
_atom_site_disorder_assembly
_atom_site_disorder_group
Pb1 Pb 0.284675(17) 0.088462(18) 0.36694(5) 0.01843(12) Uani 1 1 d . . .
Pb2 Pb 0.5 0.2363(8) 0.5 0.032(9) Uani 0.39(12) 2 d SP . .
Pb21 Pb 0.4849(15) 0.2392(6) 0.4902(14) 0.018(2) Uani 0.31(6) 1 d P . .
Pb3 Pb 0 0.2654(5) -1 0.048(3) Uani 0.67(6) 2 d SP . .
Pb31 Pb 0.0198(11) 0.2585(7) -0.9907(19) 0.014(3) Uani 0.16(3) 1 d P . .
Te1 Te 0.33038(2) 0.24158(3) 0.15944(7) 0.00859(14) Uani 1 1 d . . .
Te2 Te 0.00174(2) 0.09286(3) -0.74997(7) 0.00820(14) Uani 1 1 d . . .
Te3 Te 0.15524(2) 0.24697(3) -0.66619(7) 0.00910(14) Uani 1 1 d . . .
Nb1 Nb 0.14118(3) 0.09394(4) -0.93609(10) 0.00821(17) Uani 1 1 d . . .
Nb2 Nb 0.14240(3) 0.09345(4) -0.43185(10) 0.00801(17) Uani 1 1 d . . .
Nb3 Nb 0.42145(3) 0.09401(4) -0.29336(11) 0.00848(17) Uani 1 1 d . . .
Nb4 Nb 0.42068(3) 0.09237(4) 0.20528(11) 0.00875(17) Uani 1 1 d . . .
Nb5 Nb 0.28071(3) 0.09374(4) -0.11463(10) 0.00726(17) Uani 1 1 d . . .
O1 O 0.1421(4) 0 -0.9583(12) 0.0121(18) Uani 1 2 d S . .
O2 O 0.0564(3) 0.0870(3) -0.9095(8) 0.0132(13) Uani 1 1 d . . .
O3 O 0.1295(3) 0.1953(3) -0.8743(8) 0.0150(14) Uani 1 1 d . . .
O4 O 0.2218(2) 0.1042(3) 0.0552(8) 0.0091(12) Uani 1 1 d . . .
O5 O 0.1191(2) 0.1120(3) -1.1877(7) 0.0074(12) Uani 1 1 d . . .
O6 O 0.1651(3) 0.0886(3) -0.6615(8) 0.0129(13) Uani 1 1 d . . .
O7 O 0.1276(3) 0.1956(3) -0.4894(8) 0.0134(13) Uani 1 1 d . . .
O8 O 0.1476(4) 0 -0.3863(12) 0.0099(17) Uani 1 2 d S . .
O9 O 0.2208(3) 0.1164(3) -0.3147(8) 0.0102(12) Uani 1 1 d . . .
O10 O 0.0569(3) 0.0866(3) -0.5316(8) 0.0126(13) Uani 1 1 d . . .
O11 O 0.4369(3) 0.1072(3) -0.0317(8) 0.0107(12) Uani 1 1 d . . .
O12 O 0.4306(4) 0 -0.2748(12) 0.0143(19) Uani 1 2 d S . .
O13 O 0.3963(3) 0.0938(3) 0.4485(8) 0.0114(12) Uani 1 1 d . . .
O14 O 0.4998(3) 0.1202(3) -0.3095(8) 0.0102(12) Uani 1 1 d . . .
O15 O 0.0877(3) 0.2989(3) -0.6987(9) 0.0120(13) Uani 1 1 d . . .
O16 O 0.3368(2) 0.0968(3) -0.2712(8) 0.0099(12) Uani 1 1 d . . .
O17 O 0.3382(3) 0.0791(3) 0.1101(8) 0.0102(12) Uani 1 1 d . . .
O18 O 0.4383(4) 0 0.2206(12) 0.0129(18) Uani 1 2 d S . .
O19 O 0.4029(3) 0.1982(3) 0.2038(9) 0.0128(13) Uani 1 1 d . . .
O20 O 0.2676(4) 0 -0.1365(12) 0.0112(17) Uani 1 2 d S . .
O21 O 0.2972(3) 0.1939(3) -0.0537(8) 0.0109(12) Uani 1 1 d . . .
O22 O -0.0050(3) 0.1845(3) -0.7576(8) 0.0118(13) Uani 1 1 d . . .
O23 O 0.2947(3) 0.1965(3) 0.3328(9) 0.0145(13) Uani 1 1 d . . .

loop_
_atom_site_aniso_label
_atom_site_aniso_U_11
_atom_site_aniso_U_22
_atom_site_aniso_U_33
_atom_site_aniso_U_23
_atom_site_aniso_U_13
_atom_site_aniso_U_12
Pb1 0.0212(2) 0.01322(19) 0.0216(2) 0.00116(14) 0.00565(15) -0.00195(14)
Pb2 0.05(3) 0.015(2) 0.036(7) 0 0.021(6) 0
Pb21 0.029(6) 0.0152(16) 0.012(3) -0.0009(8) 0.006(2) -0.003(2)
Pb3 0.092(9) 0.0262(16) 0.0211(12) 0 -0.002(3) 0
Pb31 0.019(7) 0.012(3) 0.010(2) -0.0012(18) 0.0026(18) -0.005(3)
Te1 0.0105(3) 0.0052(3) 0.0100(3) -0.00103(19) 0.0014(2) 0.0005(2)
Te2 0.0081(3) 0.0078(3) 0.0089(3) -0.00012(19) 0.0020(2) 0.00044(19)
Te3 0.0107(3) 0.0071(3) 0.0095(3) 0.00031(19) 0.00203(19) 0.0017(2)
Nb1 0.0078(4) 0.0071(4) 0.0100(4) -0.0010(3) 0.0022(3) 0.0003(3)
Nb2 0.0080(4) 0.0062(4) 0.0095(4) 0.0007(3) 0.0005(3) 0.0005(3)
Nb3 0.0081(4) 0.0066(4) 0.0108(4) 0.0005(3) 0.0017(3) 0.0006(3)
Nb4 0.0081(4) 0.0081(4) 0.0099(4) -0.0006(3) 0.0008(3) 0.0002(3)
Nb5 0.0068(4) 0.0064(4) 0.0086(4) -0.0008(3) 0.0013(3) -0.0003(3)
O1 0.018(5) 0.007(4) 0.012(5) 0 0.005(4) 0
O2 0.005(3) 0.021(3) 0.014(3) 0.001(3) 0.003(2) 0.003(2)
O3 0.028(4) 0.010(3) 0.007(3) -0.005(2) 0.004(3) -0.004(3)
O4 0.005(3) 0.014(3) 0.008(3) -0.001(2) -0.001(2) 0.003(2)
O5 0.008(3) 0.010(3) 0.003(3) 0.003(2) -0.002(2) 0.000(2)
O6 0.012(3) 0.019(3) 0.009(3) 0.000(2) 0.004(2) 0.002(3)
O7 0.022(3) 0.009(3) 0.011(3) 0.003(2) 0.004(3) 0.003(3)
O8 0.013(4) 0.007(4) 0.010(4) 0 0.005(3) 0
O9 0.011(3) 0.007(3) 0.013(3) 0.001(2) 0.001(2) -0.001(2)
O10 0.010(3) 0.019(3) 0.008(3) -0.001(2) -0.001(2) -0.003(3)
O11 0.013(3) 0.017(3) 0.003(3) -0.002(2) 0.004(2) 0.001(3)
O12 0.015(5) 0.013(4) 0.013(5) 0 -0.001(4) 0
O13 0.010(3) 0.019(3) 0.005(3) -0.005(2) 0.003(2) -0.003(3)
O14 0.013(3) 0.010(3) 0.007(3) 0.001(2) 0.001(2) -0.001(2)
O15 0.011(3) 0.008(3) 0.018(3) 0.001(2) 0.003(2) 0.006(2)
O16 0.002(3) 0.016(3) 0.012(3) -0.001(2) 0.001(2) 0.003(2)
O17 0.011(3) 0.009(3) 0.012(3) 0.004(2) 0.005(2) -0.002(2)
O18 0.012(4) 0.012(4) 0.014(5) 0 0.000(4) 0
O19 0.006(3) 0.012(3) 0.020(3) 0.002(3) 0.000(2) 0.001(2)
O20 0.015(4) 0.004(4) 0.014(4) 0 0.000(3) 0
O21 0.011(3) 0.011(3) 0.010(3) -0.002(2) -0.001(2) -0.003(2)
O22 0.013(3) 0.010(3) 0.013(3) -0.001(2) 0.005(3) 0.001(2)
O23 0.017(3) 0.008(3) 0.020(4) 0.000(2) 0.008(3) -0.001(3)

loop_
_atom_type_symbol
_atom_type_description
_atom_type_scat_dispersion_real
_atom_type_scat_dispersion_imag
_atom_type_scat_source
O O 0.0106 0.006 'International Tables Vol C Tables 4.2.6.8 and 6.1.1.4'
Nb Nb -2.0727 0.6215 'International Tables Vol C Tables 4.2.6.8 and 6.1.1.4'
Te Te -0.5308 1.6751 'International Tables Vol C Tables 4.2.6.8 and 6.1.1.4'
Pb Pb -3.3944 10.1111 'International Tables Vol C Tables 4.2.6.8 and 6.1.1.4'

loop_
_geom_angle_atom_site_label_1
_geom_angle_atom_site_label_2
_geom_angle_atom_site_label_3
_geom_angle
_geom_angle_site_symmetry_1
_geom_angle_site_symmetry_3
_geom_angle_publ_flag
O23 Pb1 O17 84.7(2) . . ?
O23 Pb1 O4 80.1(2) . . ?
O17 Pb1 O4 65.67(19) . . ?
O23 Pb1 O13 82.2(2) . . ?
O17 Pb1 O13 64.12(19) . . ?
O4 Pb1 O13 127.86(19) . . ?
O23 Pb1 Pb1 170.22(17) . 6 ?
O17 Pb1 Pb1 85.65(14) . 6 ?
O4 Pb1 Pb1 97.07(14) . 6 ?
O13 Pb1 Pb1 92.39(14) . 6 ?
Pb21 Pb2 O22 80(3) 2_656 7 ?
Pb21 Pb2 O22 88(3) 2_656 8_556 ?
O22 Pb2 O22 100.6(6) 7 8_556 ?
Pb21 Pb2 O14 99(4) 2_656 2_655 ?
O22 Pb2 O14 161.0(5) 7 2_655 ?
O22 Pb2 O14 98.3(2) 8_556 2_655 ?
Pb21 Pb2 O14 97(3) 2_656 1_556 ?
O22 Pb2 O14 98.3(2) 7 1_556 ?
O22 Pb2 O14 161.0(5) 8_556 1_556 ?
O14 Pb2 O14 62.9(4) 2_655 1_556 ?
Pb21 Pb21 O22 86(2) 2_656 8_556 ?
Pb21 Pb21 O22 77.5(14) 2_656 7 ?
O22 Pb21 O22 101.3(5) 8_556 7 ?
Pb21 Pb21 O15 128(2) 2_656 7 ?
O22 Pb21 O15 142.4(14) 8_556 7 ?
O22 Pb21 O15 75.8(6) 7 7 ?
Pb21 Pb21 O19 136(3) 2_656 . ?
O22 Pb21 O19 74.9(4) 8_556 . ?
O22 Pb21 O19 145.0(14) 7 . ?
O15 Pb21 O19 86.6(9) 7 . ?
Pb31 Pb3 O22 82.3(15) 2_553 2_553 ?
Pb31 Pb3 O22 75.6(19) 2_553 . ?
O22 Pb3 O22 97.1(4) 2_553 . ?
Pb31 Pb31 O22 82.5(15) 2_553 2_553 ?
Pb31 Pb31 O22 75.7(11) 2_553 . ?
O22 Pb31 O22 99.6(5) 2_553 . ?
Pb31 Pb31 O15 126.0(14) 2_553 . ?
O22 Pb31 O15 147.8(12) 2_553 . ?
O22 Pb31 O15 76.9(5) . . ?
Pb31 Pb31 O19 131.3(17) 2_553 7_554 ?
O22 Pb31 O19 76.1(4) 2_553 7_554 ?
O22 Pb31 O19 150.4(12) . 7_554 ?
O15 Pb31 O19 91.2(7) . 7_554 ?
O19 Te1 O23 98.3(3) . . ?
O19 Te1 O21 98.2(3) . . ?
O23 Te1 O21 99.8(3) . . ?
O22 Te2 O2 96.0(3) . . ?
O22 Te2 O10 97.7(3) . . ?
O2 Te2 O10 96.1(3) . . ?
O15 Te3 O7 90.9(3) . . ?
O15 Te3 O3 93.1(3) . . ?
O7 Te3 O3 100.4(3) . . ?
O1 Nb1 O5 96.2(3) . . ?
O1 Nb1 O4 94.5(3) . 1_554 ?
O5 Nb1 O4 92.9(3) . 1_554 ?
O1 Nb1 O2 88.1(3) . . ?
O5 Nb1 O2 90.1(2) . . ?
O4 Nb1 O2 175.8(3) 1_554 . ?
O1 Nb1 O6 91.8(3) . . ?
O5 Nb1 O6 172.0(3) . . ?
O4 Nb1 O6 86.2(2) 1_554 . ?
O2 Nb1 O6 90.3(2) . . ?
O1 Nb1 O3 168.9(3) . . ?
O5 Nb1 O3 90.5(2) . . ?
O4 Nb1 O3 93.9(3) 1_554 . ?
O2 Nb1 O3 83.1(3) . . ?
O6 Nb1 O3 81.6(2) . . ?
O6 Nb2 O8 95.4(3) . . ?
O6 Nb2 O9 92.0(3) . . ?
O8 Nb2 O9 97.2(3) . . ?
O6 Nb2 O10 94.1(3) . . ?
O8 Nb2 O10 91.7(3) . . ?
O9 Nb2 O10 168.7(3) . . ?
O6 Nb2 O5 172.3(3) . 1_556 ?
O8 Nb2 O5 92.2(3) . 1_556 ?
O9 Nb2 O5 85.7(2) . 1_556 ?
O10 Nb2 O5 87.0(2) . 1_556 ?
O6 Nb2 O7 85.7(3) . . ?
O8 Nb2 O7 174.3(3) . . ?
O9 Nb2 O7 88.4(2) . . ?
O10 Nb2 O7 82.7(3) . . ?
O5 Nb2 O7 86.9(2) 1_556 . ?
O12 Nb3 O13 94.8(3) . 1_554 ?
O12 Nb3 O14 100.3(3) . . ?
O13 Nb3 O14 94.1(3) 1_554 . ?
O12 Nb3 O11 93.5(3) . . ?
O13 Nb3 O11 169.7(3) 1_554 . ?
O14 Nb3 O11 90.4(3) . . ?
O12 Nb3 O16 97.0(3) . . ?
O13 Nb3 O16 86.8(3) 1_554 . ?
O14 Nb3 O16 162.5(3) . . ?
O11 Nb3 O16 86.1(2) . . ?
O12 Nb3 O15 177.4(3) . 7_554 ?
O13 Nb3 O15 87.8(3) 1_554 7_554 ?
O14 Nb3 O15 79.5(2) . 7_554 ?
O11 Nb3 O15 83.9(3) . 7_554 ?
O16 Nb3 O15 83.1(2) . 7_554 ?
O11 Nb4 O18 97.7(3) . . ?
O11 Nb4 O17 91.1(3) . . ?
O18 Nb4 O17 94.6(3) . . ?
O11 Nb4 O14 90.2(3) . 2_655 ?
O18 Nb4 O14 94.1(3) . 2_655 ?
O17 Nb4 O14 170.9(3) . 2_655 ?
O11 Nb4 O13 169.0(3) . . ?
O18 Nb4 O13 92.9(3) . . ?
O17 Nb4 O13 85.4(3) . . ?
O14 Nb4 O13 91.6(3) 2_655 . ?
O11 Nb4 O19 84.8(3) . . ?
O18 Nb4 O19 176.7(3) . . ?
O17 Nb4 O19 87.4(2) . . ?
O14 Nb4 O19 83.7(2) 2_655 . ?
O13 Nb4 O19 84.6(3) . . ?
O16 Nb5 O20 95.6(3) . . ?
O16 Nb5 O9 90.0(3) . . ?
O20 Nb5 O9 94.6(3) . . ?
O16 Nb5 O17 95.0(2) . . ?
O20 Nb5 O17 90.2(3) . . ?
O9 Nb5 O17 172.7(3) . . ?
O16 Nb5 O4 172.2(3) . . ?
O20 Nb5 O4 92.2(3) . . ?
O9 Nb5 O4 88.9(2) . . ?
O17 Nb5 O4 85.3(2) . . ?
O16 Nb5 O21 89.0(3) . . ?
O20 Nb5 O21 172.4(3) . . ?
O9 Nb5 O21 91.5(2) . . ?
O17 Nb5 O21 83.3(2) . . ?
O4 Nb5 O21 83.3(2) . . ?
Nb1 O1 Nb1 169.6(5) . 6 ?
Te2 O2 Nb1 146.2(3) . . ?
Te3 O3 Nb1 132.5(3) . . ?
Nb1 O4 Nb5 141.8(3) 1_556 . ?
Nb1 O4 Pb1 112.0(3) 1_556 . ?
Nb5 O4 Pb1 102.2(2) . . ?
Nb1 O5 Nb2 142.0(3) . 1_554 ?
Nb2 O6 Nb1 147.6(3) . . ?
Te3 O7 Nb2 127.8(3) . . ?
Nb2 O8 Nb2 159.3(5) . 6 ?
Nb5 O9 Nb2 143.2(3) . . ?
Te2 O10 Nb2 142.9(3) . . ?
Nb4 O11 Nb3 152.3(4) . . ?
Nb3 O12 Nb3 165.8(5) 6 . ?
Nb3 O13 Nb4 146.1(3) 1_556 . ?
Nb3 O13 Pb1 111.4(3) 1_556 . ?
Nb4 O13 Pb1 102.4(2) . . ?
Nb3 O14 Nb4 137.7(3) . 2_655 ?
Nb3 O14 Pb2 110.5(3) . 1_554 ?
Nb4 O14 Pb2 111.4(3) 2_655 1_554 ?
Te3 O15 Nb3 129.5(3) . 7_554 ?
Te3 O15 Pb21 112.2(6) . 7 ?
Nb3 O15 Pb21 103.7(5) 7_554 7 ?
Te3 O15 Pb31 108.5(6) . . ?
Nb3 O15 Pb31 104.0(5) 7_554 . ?
Pb21 O15 Pb31 92.6(5) 7 . ?
Nb5 O16 Nb3 147.0(3) . . ?
Nb4 O17 Nb5 140.5(3) . . ?
Nb4 O17 Pb1 107.6(3) . . ?
Nb5 O17 Pb1 106.8(2) . . ?
Nb4 O18 Nb4 155.1(5) . 6 ?
Te1 O19 Nb4 128.4(3) . . ?
Te1 O19 Pb31 114.3(6) . 7_554 ?
Nb4 O19 Pb31 99.7(4) . 7_554 ?
Te1 O19 Pb21 119.2(7) . . ?
Nb4 O19 Pb21 100.5(4) . . ?
Pb31 O19 Pb21 85.3(7) 7_554 . ?
Nb5 O20 Nb5 160.5(5) . 6 ?
Te1 O21 Nb5 134.5(3) . . ?
Te2 O22 Pb31 130.3(5) . 2_553 ?
Te2 O22 Pb31 126.9(5) . . ?
Pb31 O22 Pb31 21.9(13) 2_553 . ?
Te2 O22 Pb21 128.2(4) . 8_454 ?
Pb31 O22 Pb21 101.0(4) 2_553 8_454 ?
Pb31 O22 Pb21 103.1(6) . 8_454 ?
Te2 O22 Pb3 131.9(3) . . ?
Pb31 O22 Pb3 11.2(6) 2_553 . ?
Pb31 O22 Pb3 11.2(6) . . ?
Pb21 O22 Pb3 99.8(4) 8_454 . ?
Te2 O22 Pb2 128.3(4) . 7 ?
Pb31 O22 Pb2 101.4(5) 2_553 7 ?
Pb31 O22 Pb2 100.4(4) . 7 ?
Pb21 O22 Pb2 8.1(8) 8_454 7 ?
Pb3 O22 Pb2 98.6(4) . 7 ?
Te2 O22 Pb21 125.5(4) . 7 ?
Pb31 O22 Pb21 103.6(5) 2_553 7 ?
Pb31 O22 Pb21 99.5(5) . 7 ?
Pb21 O22 Pb21 16.1(16) 8_454 7 ?
Pb3 O22 Pb21 99.3(4) . 7 ?
Pb2 O22 Pb21 8.1(8) 7 7 ?
Te1 O23 Pb1 128.3(3) . . ?

loop_
_geom_bond_atom_site_label_1
_geom_bond_atom_site_label_2
_geom_bond_distance
_geom_bond_site_symmetry_2
_geom_bond_publ_flag
Pb1 O23 2.205(6) . ?
Pb1 O17 2.475(6) . ?
Pb1 O4 2.566(6) . ?
Pb1 O13 2.585(6) . ?
Pb1 O6 2.772(7) . ?
Pb1 O16 2.789(7) . ?
Pb1 Pb1 3.5586(9) 6 ?
Pb2 Pb21 0.35(3) 2_656 ?
Pb2 O22 2.491(12) 7 ?
Pb2 O22 2.491(12) 8_556 ?
Pb2 O14 2.738(15) 2_655 ?
Pb2 O14 2.738(15) 1_556 ?
Pb2 O15 2.822(9) 7_556 ?
Pb2 O15 2.822(9) 8_555 ?
Pb21 Pb21 0.70(7) 2_656 ?
Pb21 O22 2.451(15) 8_556 ?
Pb21 O22 2.506(11) 7 ?
Pb21 O15 2.61(3) 7 ?
Pb21 O19 2.758(19) . ?
Pb21 O14 2.803(15) 2_655 ?
Pb21 O14 2.817(13) 1_556 ?
Pb3 Pb31 0.48(3) 2_553 ?
Pb3 O22 2.457(9) 2_553 ?
Pb3 O22 2.457(9) . ?
Pb3 O15 2.868(9) 1_555 ?
Pb3 O15 2.868(9) 2_553 ?
Pb3 O11 2.948(11) 8_454 ?
Pb3 O11 2.948(11) 7_554 ?
Pb31 Pb31 0.92(5) 2_553 ?
Pb31 O22 2.383(13) 2_553 ?
Pb31 O22 2.439(12) . ?
Pb31 O15 2.61(2) . ?
Pb31 O19 2.749(16) 7_554 ?
Pb31 O3 2.87(2) 1_555 ?
Pb31 O11 2.880(17) 7_554 ?
Te1 O19 1.888(6) . ?
Te1 O23 1.891(6) . ?
Te1 O21 1.914(6) . ?
Te2 O22 1.851(6) . ?
Te2 O2 1.896(6) . ?
Te2 O10 1.913(6) . ?
Te3 O15 1.876(6) . ?
Te3 O7 1.879(6) . ?
Te3 O3 1.888(6) . ?
Nb1 O1 1.8973(12) . ?
Nb1 O5 1.907(5) . ?
Nb1 O4 1.911(6) 1_554 ?
Nb1 O2 2.033(6) . ?
Nb1 O6 2.045(6) . ?
Nb1 O3 2.119(6) . ?
Nb2 O6 1.889(6) . ?
Nb2 O8 1.9107(18) . ?
Nb2 O9 1.953(6) . ?
Nb2 O10 2.021(6) . ?
Nb2 O5 2.031(6) 1_556 ?
Nb2 O7 2.116(6) . ?
Nb3 O12 1.9054(14) . ?
Nb3 O13 1.927(6) 1_554 ?
Nb3 O14 1.933(6) . ?
Nb3 O11 1.953(6) . ?
Nb3 O16 2.016(6) . ?
Nb3 O15 2.164(6) 7_554 ?
Nb4 O11 1.902(6) . ?
Nb4 O18 1.903(2) . ?
Nb4 O17 1.961(6) . ?
Nb4 O14 1.975(6) 2_655 ?
Nb4 O13 2.001(6) . ?
Nb4 O19 2.168(6) . ?
Nb5 O16 1.905(6) . ?
Nb5 O20 1.9132(17) . ?
Nb5 O9 1.930(6) . ?
Nb5 O17 1.996(6) . ?
Nb5 O4 2.039(6) . ?
Nb5 O21 2.087(6) . ?
O1 Nb1 1.8973(11) 6 ?
O4 Nb1 1.911(6) 1_556 ?
O5 Nb2 2.031(6) 1_554 ?
O8 Nb2 1.9107(18) 6 ?
O12 Nb3 1.9054(14) 6 ?
O13 Nb3 1.927(6) 1_556 ?
O14 Nb4 1.975(6) 2_655 ?
O14 Pb2 2.738(15) 1_554 ?
O15 Nb3 2.164(6) 7_554 ?
O15 Pb21 2.61(3) 7 ?
O18 Nb4 1.903(2) 6 ?
O19 Pb31 2.749(16) 7_554 ?
O20 Nb5 1.9132(17) 6 ?
O22 Pb31 2.383(13) 2_553 ?
O22 Pb21 2.451(15) 8_454 ?
O22 Pb2 2.491(12) 7 ?
O22 Pb21 2.506(11) 7 ?
